data_7231915
loop_
_publ_author_name
'Pal, Arun'
'Mitra, Antarip'
'Chand, Santanu'
'Lin, Jian-Bin'
'Das, Madhab C.'

_publ_section_title
;
 Two 2D microporous MOFs based on bent carboxylates and a linear spacer
 for selective CO2 adsorption
;
_journal_issue 3
_journal_name_full CrystEngComm
_journal_page_first 535
_journal_paper_doi 10.1039/C8CE01925H
_journal_volume 21
_journal_year 2019
_chemical_formula_sum 'C29 H25 Cd N5 O7'
_chemical_formula_weight 667.94
_space_group_IT_number 2
_space_group_name_Hall '-P 1'
_space_group_name_H-M_alt 'P -1'
_symmetry_cell_setting triclinic
_symmetry_space_group_name_Hall '-P 1'
_symmetry_space_group_name_H-M 'P -1'
_atom_sites_solution_hydrogens geom
_atom_sites_solution_primary direct
_atom_sites_solution_secondary difmap
_audit_creation_method SHELXL-97
_audit_update_record
;
2018-11-05 deposited with the CCDC.
2018-12-03 downloaded from the CCDC.
;
_cell_angle_alpha 98.565(5)
_cell_angle_beta 90.042(5)
_cell_angle_gamma 91.149(5)
_cell_formula_units_Z 2
_cell_length_a 9.949(5)
_cell_length_b 11.344(5)
_cell_length_c 12.395(5)
_cell_measurement_reflns_used 6908
_cell_measurement_temperature 298(1)
_cell_measurement_theta_max 28.6
_cell_measurement_theta_min 2.8
_cell_volume 1383.0(11)
_computing_cell_refinement 'SAINT 6.45 ( Bruker, 2003)'
_computing_data_collection 'SMART 5.628 (Bruker, 2003)'
_computing_data_reduction 'SAINT 6.45 ( Bruker, 2003)'
_computing_molecular_graphics 'Diamond 2.1e'
_computing_structure_refinement 'SHELXL-97 (Sheldrick, 1997)'
_computing_structure_solution SIR-97
_diffrn_ambient_temperature 298(1)
_diffrn_measured_fraction_theta_full 0.992
_diffrn_measured_fraction_theta_max 0.978
_diffrn_measurement_device_type 'Bruker SMART APEX'
_diffrn_measurement_method /w-scans
_diffrn_radiation_monochromator graphite
_diffrn_radiation_source 'fine-focus sealed tube'
_diffrn_radiation_type MoK\a
_diffrn_radiation_wavelength 0.71073
_diffrn_reflns_av_R_equivalents 0.0730
_diffrn_reflns_av_sigmaI/netI 0.1363
_diffrn_reflns_limit_h_max 13
_diffrn_reflns_limit_h_min -10
_diffrn_reflns_limit_k_max 15
_diffrn_reflns_limit_k_min -15
_diffrn_reflns_limit_l_max 16
_diffrn_reflns_limit_l_min -11
_diffrn_reflns_number 14744
_diffrn_reflns_theta_full 25.50
_diffrn_reflns_theta_max 28.57
_diffrn_reflns_theta_min 2.76
_diffrn_standards_number 0
_exptl_absorpt_coefficient_mu 0.847
_exptl_absorpt_correction_T_max 0.7457
_exptl_absorpt_correction_T_min 0.6546
_exptl_absorpt_correction_type empirical
_exptl_absorpt_process_details SADABS
_exptl_crystal_colour colorless
_exptl_crystal_density_diffrn 1.604
_exptl_crystal_density_method 'not measured'
_exptl_crystal_description block
_exptl_crystal_F_000 676
_exptl_crystal_size_max 0.20
_exptl_crystal_size_mid 0.18
_exptl_crystal_size_min 0.16
_refine_diff_density_max 0.681
_refine_diff_density_min -0.740
_refine_diff_density_rms 0.121
_refine_ls_extinction_method none
_refine_ls_goodness_of_fit_ref 0.961
_refine_ls_hydrogen_treatment mixed
_refine_ls_matrix_type full
_refine_ls_number_parameters 383
_refine_ls_number_reflns 6908
_refine_ls_number_restraints 0
_refine_ls_restrained_S_all 0.961
_refine_ls_R_factor_all 0.1283
_refine_ls_R_factor_gt 0.0527
_refine_ls_shift/su_max 0.001
_refine_ls_shift/su_mean 0.000
_refine_ls_structure_factor_coef Fsqd
_refine_ls_weighting_details 'calc w=1/[\s^2^(Fo^2^)+(0.0551P)^2^+0.0000P] where P=(Fo^2^+2Fc^2^)/3'
_refine_ls_weighting_scheme calc
_refine_ls_wR_factor_gt 0.0977
_refine_ls_wR_factor_ref 0.1266
_reflns_number_gt 3921
_reflns_number_total 6908
_reflns_threshold_expression >2sigma(I)
_cod_data_source_file c8ce01925h2.cif
_cod_data_source_block 1
_cod_depositor_comments
;
The following automatic conversions were performed:

'_symmetry_cell_setting' value 'Triclinic' changed to 'triclinic'
according to
/home/data/users/saulius/crontab/automatic-downloads/rss-feeds/RSC/lib/dictionaries/cif_core.dic
dictionary named 'cif_core.dic' version 2.4.2 from 2011-04-26.

Automatic conversion script
Id: cif_fix_values 4973 2017-02-22 13:04:09Z antanas 

 Adding full bibliography for 7231915--7231916.cif.
;
_cod_original_sg_symbol_H-M P-1
_cod_database_code 7231915

loop_
_symmetry_equiv_pos_as_xyz
'x, y, z'
'-x, -y, -z'

loop_
_atom_site_label
_atom_site_type_symbol
_atom_site_fract_x
_atom_site_fract_y
_atom_site_fract_z
_atom_site_U_iso_or_equiv
_atom_site_adp_type
_atom_site_occupancy
_atom_site_symmetry_multiplicity
_atom_site_calc_flag
_atom_site_refinement_flags
Cd1 Cd 0.38015(4) 0.12393(3) 0.56839(3) 0.02969(13) Uani 1 1 d .
O1 O 0.5648(3) 0.0158(3) 0.6097(3) 0.0418(9) Uani 1 1 d .
C1 C 0.6862(5) 0.0078(4) 0.6352(3) 0.0297(11) Uani 1 1 d .
C14 C 0.7169(5) 0.6993(4) 1.2777(4) 0.0332(12) Uani 1 1 d .
O4 O 0.7684(3) 0.7156(3) 1.3728(2) 0.0374(8) Uani 1 1 d .
O2 O 0.7604(3) -0.0688(3) 0.5826(3) 0.0419(9) Uani 1 1 d .
O5 O 0.9239(3) 0.3288(3) 0.9759(3) 0.0464(9) Uani 1 1 d .
N1 N 0.2581(4) -0.0248(3) 0.6429(3) 0.0355(10) Uani 1 1 d .
O3 O 0.3773(4) 0.2367(3) 0.7453(3) 0.0456(9) Uani 1 1 d .
N4 N 0.5187(4) 0.2650(3) 0.5008(3) 0.0363(10) Uani 1 1 d .
N2 N -0.0586(4) -0.3455(4) 0.6127(3) 0.0428(11) Uani 1 1 d .
C18 C 0.0966(5) -0.1857(4) 0.6345(4) 0.0363(12) Uani 1 1 d .
N3 N -0.1568(5) -0.4111(4) 0.5516(4) 0.0427(12) Uani 1 1 d .
C22 C 0.6825(5) 0.4245(4) 0.5180(4) 0.0354(12) Uani 1 1 d .
C19 C 0.1595(5) -0.0938(4) 0.5917(4) 0.0340(12) Uani 1 1 d .
H19 H 0.1320 -0.0788 0.5234 0.041 Uiso 1 1 calc R
C11 C 0.7696(5) 0.6051(4) 1.1947(3) 0.0292(11) Uani 1 1 d .
C4 C 0.9380(5) 0.1959(4) 0.8152(4) 0.0400(13) Uani 1 1 d .
H4 H 1.0301 0.2117 0.8172 0.048 Uiso 1 1 calc R
C13 C 0.9326(5) 0.4542(4) 1.1403(3) 0.0292(11) Uani 1 1 d .
H13 H 1.0107 0.4155 1.1548 0.035 Uiso 1 1 calc R
C20 C -0.0081(5) -0.2590(4) 0.5735(4) 0.0378(12) Uani 1 1 d .
H20 H -0.0372 -0.2418 0.5063 0.045 Uiso 1 1 calc R
C26 C 0.6093(5) 0.3367(4) 0.5595(4) 0.0367(12) Uani 1 1 d .
H26 H 0.6235 0.3270 0.6317 0.044 Uiso 1 1 calc R
C8 C 0.8635(5) 0.4205(4) 1.0439(4) 0.0351(12) Uani 1 1 d .
C5 C 0.8562(5) 0.2535(4) 0.8949(4) 0.0345(12) Uani 1 1 d .
C3 C 0.8833(5) 0.1151(4) 0.7329(4) 0.0367(12) Uani 1 1 d .
H3 H 0.9391 0.0758 0.6797 0.044 Uiso 1 1 calc R
C2 C 0.7460(4) 0.0911(4) 0.7275(3) 0.0287(11) Uani 1 1 d .
O6 O -0.1922(5) -0.5298(4) 0.6799(4) 0.0862(17) Uani 1 1 d .
C6 C 0.7198(5) 0.2260(5) 0.8952(4) 0.0413(13) Uani 1 1 d .
H6 H 0.6659 0.2596 0.9525 0.050 Uiso 1 1 calc R
C12 C 0.8848(5) 0.5460(4) 1.2151(3) 0.0313(11) Uani 1 1 d .
H12 H 0.9309 0.5685 1.2805 0.038 Uiso 1 1 calc R
C15 C 0.2959(6) -0.0476(5) 0.7395(4) 0.0520(16) Uani 1 1 d .
H15 H 0.3649 -0.0010 0.7756 0.062 Uiso 1 1 calc R
C21 C -0.2157(5) -0.5048(5) 0.5912(4) 0.0443(14) Uani 1 1 d .
C23 C 0.6601(6) 0.4373(5) 0.4115(4) 0.0522(16) Uani 1 1 d .
H23 H 0.7081 0.4951 0.3808 0.063 Uiso 1 1 calc R
C24 C 0.5678(7) 0.3659(6) 0.3500(4) 0.065(2) Uani 1 1 d .
H24 H 0.5515 0.3742 0.2776 0.078 Uiso 1 1 calc R
C9 C 0.7530(5) 0.4812(5) 1.0192(4) 0.0487(15) Uani 1 1 d .
H9 H 0.7106 0.4615 0.9519 0.058 Uiso 1 1 calc R
C7 C 0.6647(5) 0.1483(5) 0.8092(4) 0.0386(13) Uani 1 1 d .
H7 H 0.5723 0.1341 0.8061 0.046 Uiso 1 1 calc R
C10 C 0.7046(5) 0.5719(5) 1.0949(4) 0.0442(14) Uani 1 1 d .
H10 H 0.6277 0.6114 1.0791 0.053 Uiso 1 1 calc R
N5 N 0.2726(7) 0.1600(6) 1.0826(5) 0.0780(17) Uani 1 1 d .
C25 C 0.5000(6) 0.2814(5) 0.3988(4) 0.0500(15) Uani 1 1 d .
H25 H 0.4369 0.2327 0.3573 0.060 Uiso 1 1 calc R
O7 O 0.4906(8) 0.1862(13) 1.0862(6) 0.270(7) Uani 1 1 d .
C16 C 0.2396(6) -0.1354(6) 0.7891(5) 0.069(2) Uani 1 1 d .
H16 H 0.2691 -0.1483 0.8575 0.082 Uiso 1 1 calc R
C17 C 0.1386(6) -0.2044(5) 0.7362(4) 0.0565(17) Uani 1 1 d .
H17 H 0.0981 -0.2644 0.7692 0.068 Uiso 1 1 calc R
C29 C 0.3880(12) 0.1202(11) 1.0496(8) 0.147(4) Uani 1 1 d .
H29 H 0.3970 0.0488 1.0026 0.176 Uiso 1 1 calc R
C28 C 0.2602(12) 0.2555(11) 1.1558(10) 0.193(6) Uani 1 1 d .
H28A H 0.1666 0.2715 1.1680 0.290 Uiso 1 1 calc R
H28B H 0.3034 0.3224 1.1299 0.290 Uiso 1 1 calc R
H28C H 0.3016 0.2425 1.2229 0.290 Uiso 1 1 calc R
C27 C 0.1503(10) 0.0968(10) 1.0477(11) 0.205(7) Uani 1 1 d .
H27A H 0.0750 0.1407 1.0796 0.307 Uiso 1 1 calc R
H27B H 0.1503 0.0196 1.0706 0.307 Uiso 1 1 calc R
H27C H 0.1436 0.0877 0.9696 0.307 Uiso 1 1 calc R
H3N3 H -0.189(6) -0.382(5) 0.502(5) 0.07(2) Uiso 1 1 d .

loop_
_atom_site_aniso_label
_atom_site_aniso_U_11
_atom_site_aniso_U_22
_atom_site_aniso_U_33
_atom_site_aniso_U_23
_atom_site_aniso_U_13
_atom_site_aniso_U_12
Cd1 0.0311(2) 0.02412(19) 0.03120(19) -0.00335(14) 0.00158(13) -0.00791(14)
O1 0.038(2) 0.038(2) 0.046(2) -0.0048(17) -0.0110(16) -0.0033(17)
C1 0.040(3) 0.024(3) 0.024(2) -0.002(2) -0.003(2) -0.011(2)
C14 0.036(3) 0.029(3) 0.034(3) 0.003(2) 0.005(2) -0.006(2)
O4 0.044(2) 0.035(2) 0.0302(18) -0.0060(15) -0.0034(15) -0.0032(17)
O2 0.044(2) 0.037(2) 0.0383(19) -0.0148(16) 0.0010(16) -0.0020(17)
O5 0.040(2) 0.041(2) 0.048(2) -0.0264(17) -0.0092(16) 0.0005(17)
N1 0.038(2) 0.030(2) 0.037(2) 0.0032(19) -0.0039(19) -0.014(2)
O3 0.049(2) 0.043(2) 0.040(2) -0.0103(17) -0.0057(17) 0.0111(19)
N4 0.043(3) 0.024(2) 0.039(2) -0.0014(19) 0.0016(19) -0.0143(19)
N2 0.032(2) 0.040(3) 0.056(3) 0.010(2) -0.010(2) -0.014(2)
C18 0.029(3) 0.036(3) 0.043(3) 0.005(2) 0.003(2) -0.006(2)
N3 0.040(3) 0.037(3) 0.053(3) 0.016(2) -0.011(2) -0.017(2)
C22 0.029(3) 0.028(3) 0.050(3) 0.007(2) -0.003(2) -0.006(2)
C19 0.034(3) 0.032(3) 0.035(3) 0.001(2) 0.000(2) -0.011(2)
C11 0.033(3) 0.025(3) 0.027(2) -0.004(2) 0.002(2) -0.001(2)
C4 0.028(3) 0.043(3) 0.045(3) -0.010(3) 0.002(2) -0.007(2)
C13 0.026(3) 0.025(3) 0.034(3) -0.001(2) -0.001(2) -0.001(2)
C20 0.032(3) 0.034(3) 0.048(3) 0.011(3) -0.005(2) -0.011(2)
C26 0.039(3) 0.031(3) 0.039(3) 0.005(2) -0.002(2) -0.012(2)
C8 0.040(3) 0.031(3) 0.031(3) -0.005(2) -0.001(2) -0.002(2)
C5 0.037(3) 0.030(3) 0.032(3) -0.007(2) -0.004(2) -0.007(2)
C3 0.034(3) 0.039(3) 0.033(3) -0.008(2) 0.008(2) -0.009(2)
C2 0.031(3) 0.025(3) 0.027(2) -0.003(2) -0.0008(19) -0.005(2)
O6 0.102(4) 0.081(3) 0.083(3) 0.046(3) -0.055(3) -0.065(3)
C6 0.031(3) 0.052(4) 0.035(3) -0.016(2) 0.003(2) 0.007(3)
C12 0.038(3) 0.027(3) 0.026(2) -0.003(2) 0.000(2) -0.004(2)
C15 0.053(4) 0.055(4) 0.048(3) 0.010(3) -0.017(3) -0.029(3)
C21 0.041(3) 0.041(3) 0.052(3) 0.014(3) -0.014(3) -0.016(3)
C23 0.061(4) 0.049(4) 0.047(3) 0.012(3) 0.000(3) -0.025(3)
C24 0.091(5) 0.066(4) 0.039(3) 0.013(3) -0.009(3) -0.035(4)
C9 0.059(4) 0.055(4) 0.028(3) -0.010(3) -0.017(3) 0.013(3)
C7 0.027(3) 0.052(3) 0.033(3) -0.004(2) -0.003(2) -0.006(2)
C10 0.047(3) 0.042(3) 0.039(3) -0.009(3) -0.011(2) 0.005(3)
N5 0.069(4) 0.096(5) 0.071(4) 0.013(4) 0.007(3) 0.027(4)
C25 0.059(4) 0.044(3) 0.046(3) 0.005(3) -0.007(3) -0.025(3)
O7 0.081(6) 0.60(2) 0.129(6) 0.067(9) -0.011(5) -0.053(9)
C16 0.072(5) 0.085(5) 0.055(4) 0.035(4) -0.023(3) -0.035(4)
C17 0.053(4) 0.062(4) 0.060(4) 0.031(3) -0.010(3) -0.022(3)
C29 0.118(10) 0.191(13) 0.124(9) -0.006(8) 0.027(8) 0.054(9)
C28 0.217(14) 0.172(13) 0.177(11) -0.031(10) -0.055(10) 0.108(11)
C27 0.095(9) 0.201(14) 0.336(18) 0.097(13) -0.080(10) -0.026(9)

loop_
_atom_type_symbol
_atom_type_description
_atom_type_scat_dispersion_real
_atom_type_scat_dispersion_imag
_atom_type_scat_source
C C 0.0033 0.0016 'International Tables Vol C Tables 4.2.6.8 and 6.1.1.4'
H H 0.0000 0.0000 'International Tables Vol C Tables 4.2.6.8 and 6.1.1.4'
N N 0.0061 0.0033 'International Tables Vol C Tables 4.2.6.8 and 6.1.1.4'
O O 0.0106 0.0060 'International Tables Vol C Tables 4.2.6.8 and 6.1.1.4'
Cd Cd -0.8075 1.2024 'International Tables Vol C Tables 4.2.6.8 and 6.1.1.4'

loop_
_geom_angle_atom_site_label_1
_geom_angle_atom_site_label_2
_geom_angle_atom_site_label_3
_geom_angle
_geom_angle_site_symmetry_1
_geom_angle_site_symmetry_3
O1 Cd1 O2 124.28(12) . 2_656
O1 Cd1 N4 91.67(14) . .
O2 Cd1 N4 99.77(13) 2_656 .
O1 Cd1 N1 83.31(13) . .
O2 Cd1 N1 83.99(12) 2_656 .
N4 Cd1 N1 174.87(15) . .
O1 Cd1 O3 92.55(12) . .
O2 Cd1 O3 140.40(13) 2_656 .
N4 Cd1 O3 92.36(13) . .
N1 Cd1 O3 86.84(13) . .
O1 Cd1 O4 147.10(11) . 2_667
O2 Cd1 O4 88.25(12) 2_656 2_667
N4 Cd1 O4 86.79(13) . 2_667
N1 Cd1 O4 96.85(13) . 2_667
O3 Cd1 O4 54.74(11) . 2_667
O1 Cd1 O1 74.46(12) . 2_656
O2 Cd1 O1 52.58(11) 2_656 2_656
N4 Cd1 O1 85.98(12) . 2_656
N1 Cd1 O1 93.65(12) . 2_656
O3 Cd1 O1 166.83(11) . 2_656
O4 Cd1 O1 138.01(11) 2_667 2_656
O1 Cd1 C14 119.65(14) . 2_667
O2 Cd1 C14 114.82(14) 2_656 2_667
N4 Cd1 C14 89.55(14) . 2_667
N1 Cd1 C14 92.02(14) . 2_667
O3 Cd1 C14 27.16(12) . 2_667
O4 Cd1 C14 27.58(12) 2_667 2_667
O1 Cd1 C14 165.38(13) 2_656 2_667
C1 O1 Cd1 152.3(3) . .
C1 O1 Cd1 86.6(3) . 2_656
Cd1 O1 Cd1 105.54(12) . 2_656
O1 C1 O2 121.2(4) . .
O1 C1 C2 120.3(4) . .
O2 C1 C2 118.5(4) . .
O3 C14 O4 120.3(5) 2_667 .
O3 C14 C11 120.4(4) 2_667 .
O4 C14 C11 119.3(5) . .
O3 C14 Cd1 59.5(2) 2_667 2_667
O4 C14 Cd1 60.8(3) . 2_667
C11 C14 Cd1 179.5(3) . 2_667
C14 O4 Cd1 91.6(3) . 2_667
C1 O2 Cd1 98.1(3) . 2_656
C5 O5 C8 123.7(4) . .
C15 N1 C19 117.2(4) . .
C15 N1 Cd1 117.4(3) . .
C19 N1 Cd1 125.2(3) . .
C14 O3 Cd1 93.3(3) 2_667 .
C25 N4 C26 116.9(4) . .
C25 N4 Cd1 117.6(3) . .
C26 N4 Cd1 125.3(3) . .
C20 N2 N3 116.5(4) . .
C17 C18 C19 116.6(4) . .
C17 C18 C20 122.5(5) . .
C19 C18 C20 120.9(5) . .
C21 N3 N2 118.7(5) . .
C23 C22 C26 117.4(4) . .
C23 C22 C21 124.8(4) . 1_665
C26 C22 C21 117.8(4) . 1_665
N1 C19 C18 123.8(4) . .
C12 C11 C10 118.2(4) . .
C12 C11 C14 120.3(4) . .
C10 C11 C14 121.5(5) . .
C3 C4 C5 119.8(4) . .
C8 C13 C12 119.3(5) . .
N2 C20 C18 119.1(5) . .
N4 C26 C22 123.4(5) . .
C9 C8 C13 120.7(5) . .
C9 C8 O5 126.0(4) . .
C13 C8 O5 113.1(4) . .
C4 C5 O5 114.3(4) . .
C4 C5 C6 120.3(4) . .
O5 C5 C6 125.1(4) . .
C4 C3 C2 121.1(4) . .
C3 C2 C7 118.7(4) . .
C3 C2 C1 120.9(4) . .
C7 C2 C1 120.4(4) . .
C7 C6 C5 119.3(4) . .
C13 C12 C11 121.2(4) . .
N1 C15 C16 123.5(5) . .
O6 C21 N3 123.6(5) . .
O6 C21 C22 120.6(5) . 1_445
N3 C21 C22 115.7(5) . 1_445
C24 C23 C22 120.5(5) . .
C23 C24 C25 117.6(5) . .
C8 C9 C10 119.6(4) . .
C6 C7 C2 120.7(4) . .
C9 C10 C11 120.8(5) . .
C29 N5 C28 122.2(10) . .
C29 N5 C27 121.5(10) . .
C28 N5 C27 116.1(9) . .
N4 C25 C24 124.2(5) . .
C15 C16 C17 118.5(5) . .
C16 C17 C18 120.4(5) . .
N5 C29 O7 115.5(12) . .

loop_
_geom_bond_atom_site_label_1
_geom_bond_atom_site_label_2
_geom_bond_distance
_geom_bond_site_symmetry_2
Cd1 O1 2.327(4) .
Cd1 O2 2.337(3) 2_656
Cd1 N4 2.339(4) .
Cd1 N1 2.357(4) .
Cd1 O3 2.369(3) .
Cd1 O4 2.397(3) 2_667
Cd1 O1 2.585(3) 2_656
Cd1 C14 2.745(5) 2_667
O1 C1 1.257(5) .
O1 Cd1 2.585(3) 2_656
C1 O2 1.258(6) .
C1 C2 1.486(6) .
C14 O3 1.255(6) 2_667
C14 O4 1.271(5) .
C14 C11 1.473(6) .
C14 Cd1 2.745(5) 2_667
O4 Cd1 2.397(3) 2_667
O2 Cd1 2.337(3) 2_656
O5 C5 1.382(5) .
O5 C8 1.385(6) .
N1 C15 1.318(6) .
N1 C19 1.341(5) .
O3 C14 1.255(6) 2_667
N4 C25 1.319(6) .
N4 C26 1.341(6) .
N2 C20 1.256(6) .
N2 N3 1.373(6) .
C18 C17 1.375(7) .
C18 C19 1.378(6) .
C18 C20 1.458(6) .
N3 C21 1.359(6) .
C22 C23 1.367(7) .
C22 C26 1.382(6) .
C22 C21 1.497(6) 1_665
C11 C12 1.381(6) .
C11 C10 1.393(6) .
C4 C3 1.370(6) .
C4 C5 1.377(6) .
C13 C8 1.378(6) .
C13 C12 1.380(6) .
C8 C9 1.368(7) .
C5 C6 1.387(6) .
C3 C2 1.387(6) .
C2 C7 1.388(6) .
O6 C21 1.199(6) .
C6 C7 1.384(6) .
C15 C16 1.359(7) .
C21 C22 1.497(6) 1_445
C23 C24 1.366(7) .
C24 C25 1.374(7) .
C9 C10 1.379(7) .
N5 C29 1.287(10) .
N5 C28 1.313(11) .
N5 C27 1.433(10) .
O7 C29 1.295(13) .
C16 C17 1.366(7) .
